data_7718464
loop_
_publ_author_name
'Camy, Aur&#xe8;le'
'Martins-Bessa, David'
'Vendier, Laure'
'Fern&#xe1;ndez, Israel'
'Bontemps, S&#xe9;bastien'

_publ_section_title
;
 &#x3c3;-BH activation of NHC &#x2192; BH<sub>3</sub> fragments in
 dinuclear Cu complexes.
;
_journal_issue 18
_journal_name_full 'Dalton transactions (Cambridge, England : 2003)'
_journal_page_first 7333
_journal_page_last 7339
_journal_paper_doi 10.1039/d5dt00586h
_journal_volume 54
_journal_year 2025
_chemical_formula_moiety 'C50 H94 B2 Cl4 Cu4 N4 P4, C2 H3 N'
_chemical_formula_sum 'C52 H97 B2 Cl4 Cu4 N5 P4'
_chemical_formula_weight 1333.80
_space_group_crystal_system triclinic
_space_group_IT_number 2
_space_group_name_Hall '-P 1'
_space_group_name_H-M_alt 'P -1'
_atom_sites_solution_hydrogens mixed
_audit_creation_method SHELXL-2018/3
_audit_update_record
;
2025-03-10 deposited with the CCDC.	2025-04-01 downloaded from the CCDC.
;
_cell_angle_alpha 74.718(2)
_cell_angle_beta 76.257(2)
_cell_angle_gamma 66.251(2)
_cell_formula_units_Z 2
_cell_length_a 14.2364(11)
_cell_length_b 14.8198(11)
_cell_length_c 18.5335(13)
_cell_measurement_reflns_used 9881
_cell_measurement_temperature 150(2)
_cell_measurement_theta_max 25.24
_cell_measurement_theta_min 2.97
_cell_volume 3414.1(4)
_computing_structure_refinement 'SHELXL-2018/3 (Sheldrick, 2018)'
_diffrn_ambient_temperature 150(2)
_diffrn_measured_fraction_theta_full 0.995
_diffrn_measured_fraction_theta_max 0.995
_diffrn_measurement_device_type 'Bruker Kappa APEX II'
_diffrn_measurement_method \w-\f
_diffrn_radiation_monochromator graphite
_diffrn_radiation_source 'fine-focus sealed tube'
_diffrn_radiation_type MoK\a
_diffrn_radiation_wavelength 0.71073
_diffrn_reflns_av_R_equivalents 0.0656
_diffrn_reflns_av_unetI/netI 0.0560
_diffrn_reflns_Laue_measured_fraction_full 0.995
_diffrn_reflns_Laue_measured_fraction_max 0.995
_diffrn_reflns_limit_h_max 17
_diffrn_reflns_limit_h_min -17
_diffrn_reflns_limit_k_max 17
_diffrn_reflns_limit_k_min -17
_diffrn_reflns_limit_l_max 22
_diffrn_reflns_limit_l_min -22
_diffrn_reflns_number 73124
_diffrn_reflns_point_group_measured_fraction_full 0.995
_diffrn_reflns_point_group_measured_fraction_max 0.995
_diffrn_reflns_theta_full 25.242
_diffrn_reflns_theta_max 25.349
_diffrn_reflns_theta_min 1.152
_exptl_absorpt_coefficient_mu 1.514
_exptl_absorpt_correction_T_max 0.7452
_exptl_absorpt_correction_T_min 0.6799
_exptl_absorpt_correction_type multi-scan
_exptl_absorpt_process_details
;
        [c.f. r.h. blessing, acta cryst. (1995), a51, 33-38
;
_exptl_crystal_colour colourless
_exptl_crystal_density_diffrn 1.297
_exptl_crystal_description plate
_exptl_crystal_F_000 1396
_exptl_crystal_size_max 0.150
_exptl_crystal_size_mid 0.100
_exptl_crystal_size_min 0.02
_refine_diff_density_max 0.767
_refine_diff_density_min -0.412
_refine_diff_density_rms 0.081
_refine_ls_extinction_method none
_refine_ls_goodness_of_fit_ref 1.020
_refine_ls_hydrogen_treatment mixed
_refine_ls_matrix_type full
_refine_ls_number_parameters 683
_refine_ls_number_reflns 12448
_refine_ls_number_restraints 0
_refine_ls_restrained_S_all 1.020
_refine_ls_R_factor_all 0.0754
_refine_ls_R_factor_gt 0.0437
_refine_ls_shift/su_max 0.001
_refine_ls_shift/su_mean 0.000
_refine_ls_structure_factor_coef Fsqd
_refine_ls_weighting_details 'w=1/[\s^2^(Fo^2^)+(0.0545P)^2^+4.0806P] where P=(Fo^2^+2Fc^2^)/3'
_refine_ls_weighting_scheme calc
_refine_ls_wR_factor_gt 0.1048
_refine_ls_wR_factor_ref 0.1189
_reflns_Friedel_coverage 0.000
_reflns_number_gt 8805
_reflns_number_total 12448
_reflns_threshold_expression 'I > 2\s(I)'
_cod_data_source_file d5dt00586h3.cif
_cod_data_source_block ACN160421
_cod_depositor_comments 'Adding full bibliography for 7718464--7718466.cif.'
_cod_database_code 7718464
_shelx_shelxl_version_number 2018/3
_shelx_space_group_comment
;
The symmetry employed for this shelxl refinement is uniquely defined
by the following loop, which should always be used as a source of
symmetry information in preference to the above space-group names.
They are only intended as comments.
;

loop_
_space_group_symop_operation_xyz
'x, y, z'
'-x, -y, -z'

loop_
_atom_site_label
_atom_site_type_symbol
_atom_site_fract_x
_atom_site_fract_y
_atom_site_fract_z
_atom_site_U_iso_or_equiv
_atom_site_adp_type
_atom_site_occupancy
_atom_site_site_symmetry_order
_atom_site_calc_flag
_atom_site_refinement_flags_posn
_atom_site_refinement_flags_adp
_atom_site_refinement_flags_occupancy
_atom_site_disorder_assembly
_atom_site_disorder_group
C2 C 0.1272(3) 0.9333(3) 0.9021(2) 0.0228(9) Uani 1 1 d . . . . .
C3 C 0.2644(3) 0.7960(3) 0.9376(2) 0.0271(9) Uani 1 1 d . . . . .
C4 C 0.2707(3) 0.8771(3) 0.9571(2) 0.0277(9) Uani 1 1 d . . . . .
C5 C 0.3504(4) 0.8651(4) 0.9949(2) 0.0405(11) Uani 1 1 d . . . . .
H5 H 0.355923 0.920564 1.007745 0.049 Uiso 1 1 calc R U . . .
C6 C 0.4207(4) 0.7686(4) 1.0126(2) 0.0513(14) Uani 1 1 d . . . . .
H6 H 0.475938 0.757696 1.038109 0.062 Uiso 1 1 calc R U . . .
C7 C 0.4128(4) 0.6866(4) 0.9942(2) 0.0490(14) Uani 1 1 d . . . . .
H7 H 0.461858 0.621183 1.008287 0.059 Uiso 1 1 calc R U . . .
C8 C 0.3349(4) 0.6989(3) 0.9557(2) 0.0388(11) Uani 1 1 d . . . . .
H8 H 0.329796 0.643608 0.942257 0.047 Uiso 1 1 calc R U . . .
C9 C 0.0595(4) 1.2749(3) 0.9031(2) 0.0363(11) Uani 1 1 d . . . . .
C10 C 0.0904(4) 1.2792(4) 0.9764(3) 0.0505(13) Uani 1 1 d . . . . .
H10A H 0.042370 1.340582 0.994617 0.076 Uiso 1 1 calc R U . . .
H10B H 0.161187 1.279055 0.965945 0.076 Uiso 1 1 calc R U . . .
H10C H 0.087053 1.220538 1.015182 0.076 Uiso 1 1 calc R U . . .
C11 C 0.0569(5) 1.3689(3) 0.8439(3) 0.0580(15) Uani 1 1 d . . . . .
H11A H 0.040322 1.363880 0.797066 0.087 Uiso 1 1 calc R U . . .
H11B H 0.124881 1.375440 0.833855 0.087 Uiso 1 1 calc R U . . .
H11C H 0.003862 1.427986 0.862647 0.087 Uiso 1 1 calc R U . . .
C12 C -0.0500(4) 1.2724(3) 0.9204(2) 0.0400(11) Uani 1 1 d . . . . .
H12A H -0.097836 1.330189 0.943275 0.060 Uiso 1 1 calc R U . . .
H12B H -0.050161 1.210224 0.955683 0.060 Uiso 1 1 calc R U . . .
H12C H -0.072144 1.275325 0.873426 0.060 Uiso 1 1 calc R U . . .
C13 C 0.2804(4) 1.1604(4) 0.8211(2) 0.0407(11) Uani 1 1 d . . . . .
C14 C 0.3304(4) 1.1897(5) 0.8720(3) 0.0637(16) Uani 1 1 d . . . . .
H14A H 0.403769 1.176570 0.851458 0.095 Uiso 1 1 calc R U . . .
H14B H 0.324697 1.149988 0.923224 0.095 Uiso 1 1 calc R U . . .
H14C H 0.294561 1.261250 0.873874 0.095 Uiso 1 1 calc R U . . .
C15 C 0.3447(4) 1.0533(4) 0.8085(3) 0.0515(13) Uani 1 1 d . . . . .
H15A H 0.307233 1.031883 0.782399 0.077 Uiso 1 1 calc R U . . .
H15B H 0.356656 1.008237 0.857431 0.077 Uiso 1 1 calc R U . . .
H15C H 0.411513 1.051253 0.777579 0.077 Uiso 1 1 calc R U . . .
C16 C 0.2775(4) 1.2299(4) 0.7427(3) 0.0522(14) Uani 1 1 d . . . . .
H16A H 0.348592 1.220831 0.717403 0.078 Uiso 1 1 calc R U . . .
H16B H 0.240537 1.299877 0.748863 0.078 Uiso 1 1 calc R U . . .
H16C H 0.241607 1.213036 0.712131 0.078 Uiso 1 1 calc R U . . .
C17 C 0.1824(3) 0.8228(3) 0.7062(2) 0.0317(10) Uani 1 1 d . . . . .
C18 C 0.2351(3) 0.8953(3) 0.7055(2) 0.0384(11) Uani 1 1 d . . . . .
H18A H 0.215361 0.953039 0.664221 0.058 Uiso 1 1 calc R U . . .
H18B H 0.310612 0.860614 0.697948 0.058 Uiso 1 1 calc R U . . .
H18C H 0.213059 0.918404 0.753831 0.058 Uiso 1 1 calc R U . . .
C19 C 0.0653(3) 0.8796(4) 0.7098(3) 0.0429(12) Uani 1 1 d . . . . .
H19A H 0.036664 0.901960 0.758373 0.064 Uiso 1 1 calc R U . . .
H19B H 0.032483 0.835144 0.704856 0.064 Uiso 1 1 calc R U . . .
H19C H 0.051682 0.938045 0.668470 0.064 Uiso 1 1 calc R U . . .
C20 C 0.2244(4) 0.7827(4) 0.6320(2) 0.0488(13) Uani 1 1 d . . . . .
H20A H 0.215587 0.839134 0.589096 0.073 Uiso 1 1 calc R U . . .
H20B H 0.186118 0.742183 0.628554 0.073 Uiso 1 1 calc R U . . .
H20C H 0.298223 0.741039 0.630965 0.073 Uiso 1 1 calc R U . . .
C21 C 0.1806(3) 0.6121(3) 0.8008(2) 0.0359(10) Uani 1 1 d . . . . .
C22 C 0.0636(3) 0.6453(4) 0.8002(3) 0.0447(12) Uani 1 1 d . . . . .
H22A H 0.045946 0.688554 0.751576 0.067 Uiso 1 1 calc R U . . .
H22B H 0.024760 0.682463 0.841166 0.067 Uiso 1 1 calc R U . . .
H22C H 0.045409 0.586005 0.807577 0.067 Uiso 1 1 calc R U . . .
C23 C 0.2446(4) 0.5517(3) 0.7374(3) 0.0432(12) Uani 1 1 d . . . . .
H23A H 0.229227 0.490552 0.746133 0.065 Uiso 1 1 calc R U . . .
H23B H 0.318771 0.533504 0.737692 0.065 Uiso 1 1 calc R U . . .
H23C H 0.226287 0.592795 0.688282 0.065 Uiso 1 1 calc R U . . .
C24 C 0.2081(4) 0.5411(3) 0.8758(3) 0.0468(12) Uani 1 1 d . . . . .
H24A H 0.165630 0.574513 0.917951 0.070 Uiso 1 1 calc R U . . .
H24B H 0.281700 0.523298 0.877926 0.070 Uiso 1 1 calc R U . . .
H24C H 0.194634 0.480111 0.879362 0.070 Uiso 1 1 calc R U . . .
C25 C 0.1606(3) 1.0608(3) 0.9475(2) 0.0285(9) Uani 1 1 d . . . . .
H25A H 0.215630 1.059697 0.972167 0.034 Uiso 1 1 calc R U . . .
H25B H 0.094910 1.078284 0.983231 0.034 Uiso 1 1 calc R U . . .
C26 C 0.1416(3) 0.7727(3) 0.8729(2) 0.0278(9) Uani 1 1 d . . . . .
H26A H 0.071831 0.814183 0.858833 0.033 Uiso 1 1 calc R U . . .
H26B H 0.134364 0.717035 0.914401 0.033 Uiso 1 1 calc R U . . .
C27 C 0.7108(3) 0.2169(3) 0.7513(2) 0.0278(9) Uani 1 1 d . . . . .
C28 C 0.7925(3) 0.1226(3) 0.7223(2) 0.0368(11) Uani 1 1 d . . . . .
H28A H 0.806020 0.065459 0.764646 0.055 Uiso 1 1 calc R U . . .
H28B H 0.856986 0.134780 0.699814 0.055 Uiso 1 1 calc R U . . .
H28C H 0.766462 0.107784 0.684087 0.055 Uiso 1 1 calc R U . . .
C29 C 0.7531(4) 0.2376(3) 0.8116(2) 0.0363(11) Uani 1 1 d . . . . .
H29A H 0.700999 0.295769 0.832081 0.054 Uiso 1 1 calc R U . . .
H29B H 0.816541 0.251524 0.788783 0.054 Uiso 1 1 calc R U . . .
H29C H 0.768694 0.178743 0.852538 0.054 Uiso 1 1 calc R U . . .
C30 C 0.6099(3) 0.1976(3) 0.7874(2) 0.0385(11) Uani 1 1 d . . . . .
H30A H 0.623775 0.140923 0.830057 0.058 Uiso 1 1 calc R U . . .
H30B H 0.583590 0.182029 0.749722 0.058 Uiso 1 1 calc R U . . .
H30C H 0.557963 0.257690 0.805493 0.058 Uiso 1 1 calc R U . . .
C31 C 0.6115(3) 0.3304(3) 0.6036(2) 0.0279(9) Uani 1 1 d . . . . .
C32 C 0.6496(4) 0.2281(3) 0.5796(3) 0.0408(11) Uani 1 1 d . . . . .
H32A H 0.616978 0.235382 0.536338 0.061 Uiso 1 1 calc R U . . .
H32B H 0.630821 0.179598 0.621860 0.061 Uiso 1 1 calc R U . . .
H32C H 0.725144 0.204258 0.565259 0.061 Uiso 1 1 calc R U . . .
C33 C 0.4951(3) 0.3630(3) 0.6339(2) 0.0365(10) Uani 1 1 d . . . . .
H33A H 0.471548 0.427466 0.650156 0.055 Uiso 1 1 calc R U . . .
H33B H 0.482513 0.312269 0.677047 0.055 Uiso 1 1 calc R U . . .
H33C H 0.456850 0.370237 0.593938 0.055 Uiso 1 1 calc R U . . .
C34 C 0.6272(3) 0.4089(3) 0.5342(2) 0.0342(10) Uani 1 1 d . . . . .
H34A H 0.583639 0.416942 0.497460 0.051 Uiso 1 1 calc R U . . .
H34B H 0.700243 0.386863 0.511039 0.051 Uiso 1 1 calc R U . . .
H34C H 0.607740 0.473240 0.549606 0.051 Uiso 1 1 calc R U . . .
C35 C 0.8117(3) 0.3248(3) 0.6309(2) 0.0231(8) Uani 1 1 d . . . . .
H35A H 0.857859 0.295818 0.670167 0.028 Uiso 1 1 calc R U . . .
H35B H 0.835118 0.276605 0.596404 0.028 Uiso 1 1 calc R U . . .
C36 C 0.8650(3) 0.4322(3) 0.5114(2) 0.0246(9) Uani 1 1 d . . . . .
C37 C 0.8695(3) 0.5279(3) 0.4919(2) 0.0268(9) Uani 1 1 d . . . . .
C38 C 0.9083(3) 0.5650(3) 0.4185(2) 0.0367(11) Uani 1 1 d . . . . .
H38 H 0.912280 0.629943 0.404802 0.044 Uiso 1 1 calc R U . . .
C39 C 0.9404(3) 0.5027(4) 0.3670(2) 0.0441(13) Uani 1 1 d . . . . .
H39 H 0.967382 0.525443 0.316579 0.053 Uiso 1 1 calc R U . . .
C40 C 0.9349(3) 0.4078(4) 0.3862(2) 0.0392(11) Uani 1 1 d . . . . .
H40 H 0.957324 0.367792 0.348526 0.047 Uiso 1 1 calc R U . . .
C41 C 0.8978(3) 0.3703(3) 0.4583(2) 0.0324(10) Uani 1 1 d . . . . .
H41 H 0.894662 0.304993 0.471481 0.039 Uiso 1 1 calc R U . . .
C42 C 0.8280(3) 0.6662(3) 0.5630(3) 0.0313(10) Uani 1 1 d . . . . .
H42A H 0.852998 0.699042 0.512520 0.038 Uiso 1 1 calc R U . . .
H42B H 0.875846 0.656685 0.597740 0.038 Uiso 1 1 calc R U . . .
C43 C 0.7350(4) 0.8386(3) 0.6311(3) 0.0393(11) Uani 1 1 d . . . . .
C44 C 0.7740(4) 0.7810(4) 0.7076(3) 0.0489(13) Uani 1 1 d . . . . .
H44A H 0.789062 0.825419 0.730295 0.073 Uiso 1 1 calc R U . . .
H44B H 0.837262 0.722647 0.699022 0.073 Uiso 1 1 calc R U . . .
H44C H 0.720391 0.758364 0.741745 0.073 Uiso 1 1 calc R U . . .
C45 C 0.6378(4) 0.9313(3) 0.6472(3) 0.0477(12) Uani 1 1 d . . . . .
H45A H 0.654979 0.971226 0.673104 0.072 Uiso 1 1 calc R U . . .
H45B H 0.582576 0.909442 0.679405 0.072 Uiso 1 1 calc R U . . .
H45C H 0.614228 0.972259 0.599400 0.072 Uiso 1 1 calc R U . . .
C46 C 0.8217(4) 0.8724(4) 0.5780(3) 0.0541(14) Uani 1 1 d . . . . .
H46A H 0.797755 0.910364 0.529692 0.081 Uiso 1 1 calc R U . . .
H46B H 0.883837 0.813262 0.569275 0.081 Uiso 1 1 calc R U . . .
H46C H 0.838211 0.915080 0.601639 0.081 Uiso 1 1 calc R U . . .
C47 C 0.6320(3) 0.8137(3) 0.5107(2) 0.0304(10) Uani 1 1 d . . . . .
C48 C 0.6414(3) 0.7301(3) 0.4721(2) 0.0341(10) Uani 1 1 d . . . . .
H48A H 0.620823 0.678487 0.509838 0.051 Uiso 1 1 calc R U . . .
H48B H 0.713438 0.700008 0.448751 0.051 Uiso 1 1 calc R U . . .
H48C H 0.595977 0.758313 0.433130 0.051 Uiso 1 1 calc R U . . .
C49 C 0.6769(3) 0.8870(3) 0.4518(3) 0.0413(12) Uani 1 1 d . . . . .
H49A H 0.751590 0.852607 0.437533 0.062 Uiso 1 1 calc R U . . .
H49B H 0.665376 0.944707 0.473712 0.062 Uiso 1 1 calc R U . . .
H49C H 0.642415 0.910192 0.406929 0.062 Uiso 1 1 calc R U . . .
C50 C 0.5171(3) 0.8669(3) 0.5373(2) 0.0347(10) Uani 1 1 d . . . . .
H50A H 0.480062 0.897378 0.493488 0.052 Uiso 1 1 calc R U . . .
H50B H 0.508849 0.919342 0.563877 0.052 Uiso 1 1 calc R U . . .
H50C H 0.488670 0.818252 0.571635 0.052 Uiso 1 1 calc R U . . .
C51 C 0.8094(3) 0.4990(3) 0.6169(2) 0.0231(9) Uani 1 1 d . . . . .
C100 C 0.6900(4) 0.5386(4) 0.8999(3) 0.0568(14) Uani 1 1 d . . . . .
H10D H 0.637644 0.593137 0.871564 0.085 Uiso 1 1 calc R U . . .
H10E H 0.655957 0.513116 0.948898 0.085 Uiso 1 1 calc R U . . .
H10F H 0.726424 0.484246 0.871091 0.085 Uiso 1 1 calc R U . . .
C101 C 0.7623(6) 0.5752(5) 0.9115(4) 0.0782(19) Uani 1 1 d . . . . .
N1 N 0.1863(2) 0.9605(2) 0.93384(16) 0.0233(7) Uani 1 1 d . . . . .
N2 N 0.1772(2) 0.8342(2) 0.90151(17) 0.0243(7) Uani 1 1 d . . . . .
N3 N 0.8255(2) 0.4179(2) 0.58763(17) 0.0225(7) Uani 1 1 d . . . . .
N4 N 0.8333(2) 0.5671(2) 0.55752(18) 0.0266(8) Uani 1 1 d . . . . .
N5 N 0.8208(7) 0.6045(7) 0.9201(5) 0.161(4) Uani 1 1 d . . . . .
P1 P 0.14577(9) 1.16095(8) 0.86066(6) 0.0281(2) Uani 1 1 d . . . . .
P2 P 0.22711(8) 0.71796(8) 0.78947(6) 0.0263(2) Uani 1 1 d . . . . .
P3 P 0.67825(8) 0.33578(7) 0.67798(5) 0.0224(2) Uani 1 1 d . . . . .
P4 P 0.69732(8) 0.75128(8) 0.59683(6) 0.0282(2) Uani 1 1 d . . . . .
Cu1 Cu 0.07522(4) 1.13412(4) 0.77919(3) 0.02968(13) Uani 1 1 d . . . . .
Cu2 Cu 0.39608(4) 0.66189(4) 0.78859(3) 0.03235(14) Uani 1 1 d . . . . .
Cu3 Cu 0.59274(4) 0.47307(4) 0.72519(3) 0.03123(14) Uani 1 1 d . . . . .
Cu4 Cu 0.60466(4) 0.67572(4) 0.68394(3) 0.03334(14) Uani 1 1 d . . . . .
Cl1 Cl 0.05847(8) 1.18532(8) 0.65938(6) 0.0374(3) Uani 1 1 d . . . . .
Cl2 Cl 0.49195(8) 0.49403(7) 0.84045(5) 0.0329(2) Uani 1 1 d . . . . .
Cl3 Cl 0.49279(8) 0.61885(7) 0.64619(6) 0.0300(2) Uani 1 1 d . . . . .
Cl4 Cl 0.50110(8) 0.75018(8) 0.78404(6) 0.0341(2) Uani 1 1 d . . . . .
B1 B 0.0165(4) 1.0023(4) 0.8776(3) 0.0277(10) Uani 1 1 d . . . . .
H102 H -0.027(3) 0.950(3) 0.885(2) 0.036 Uiso 1 1 d . . . . .
H103 H -0.034(3) 1.065(3) 0.915(2) 0.037 Uiso 1 1 d . . . . .
H101 H 0.020(3) 1.037(3) 0.813(2) 0.035 Uiso 1 1 d . . . . .
B2 B 0.7821(4) 0.5070(4) 0.7035(3) 0.0275(10) Uani 1 1 d . . . . .
H201 H 0.813(3) 0.428(3) 0.736(2) 0.029 Uiso 1 1 d . . . . .
H203 H 0.816(3) 0.559(3) 0.713(2) 0.034 Uiso 1 1 d . . . . .
H202 H 0.693(3) 0.538(3) 0.726(2) 0.044 Uiso 1 1 d . . . . .

loop_
_atom_site_aniso_label
_atom_site_aniso_U_11
_atom_site_aniso_U_22
_atom_site_aniso_U_33
_atom_site_aniso_U_23
_atom_site_aniso_U_13
_atom_site_aniso_U_12
C2 0.029(2) 0.026(2) 0.0130(19) 0.0003(15) 0.0035(16) -0.0157(18)
C3 0.033(2) 0.031(2) 0.0094(19) 0.0003(16) 0.0007(17) -0.0087(19)
C4 0.027(2) 0.039(2) 0.014(2) -0.0026(17) 0.0018(17) -0.013(2)
C5 0.040(3) 0.061(3) 0.018(2) -0.007(2) 0.000(2) -0.019(2)
C6 0.034(3) 0.079(4) 0.024(2) -0.008(2) -0.007(2) -0.002(3)
C7 0.047(3) 0.053(3) 0.018(2) -0.002(2) -0.006(2) 0.009(2)
C8 0.048(3) 0.038(3) 0.013(2) -0.0044(18) 0.001(2) -0.001(2)
C9 0.055(3) 0.031(2) 0.027(2) -0.0056(18) -0.001(2) -0.023(2)
C10 0.070(4) 0.056(3) 0.040(3) -0.025(2) 0.002(3) -0.033(3)
C11 0.081(4) 0.034(3) 0.053(3) -0.001(2) 0.004(3) -0.027(3)
C12 0.047(3) 0.036(3) 0.035(3) -0.013(2) 0.002(2) -0.014(2)
C13 0.042(3) 0.056(3) 0.032(2) -0.003(2) 0.004(2) -0.034(2)
C14 0.054(3) 0.101(5) 0.056(3) -0.013(3) 0.002(3) -0.055(3)
C15 0.034(3) 0.069(4) 0.045(3) -0.007(3) 0.012(2) -0.025(3)
C16 0.060(3) 0.063(3) 0.033(3) 0.001(2) 0.012(2) -0.038(3)
C17 0.032(2) 0.033(2) 0.023(2) -0.0066(18) -0.0032(18) -0.0050(19)
C18 0.035(3) 0.037(3) 0.032(2) 0.008(2) -0.003(2) -0.010(2)
C19 0.037(3) 0.050(3) 0.034(3) -0.007(2) -0.007(2) -0.007(2)
C20 0.048(3) 0.057(3) 0.024(2) -0.014(2) -0.003(2) 0.000(3)
C21 0.037(3) 0.036(2) 0.041(3) -0.015(2) 0.001(2) -0.017(2)
C22 0.038(3) 0.048(3) 0.058(3) -0.026(2) 0.006(2) -0.023(2)
C23 0.035(3) 0.039(3) 0.065(3) -0.033(2) 0.007(2) -0.015(2)
C24 0.054(3) 0.032(3) 0.056(3) -0.009(2) 0.001(3) -0.023(2)
C25 0.036(2) 0.035(2) 0.020(2) -0.0057(17) 0.0007(18) -0.021(2)
C26 0.035(2) 0.026(2) 0.023(2) -0.0024(17) -0.0027(18) -0.0141(19)
C27 0.029(2) 0.028(2) 0.026(2) -0.0016(17) 0.0014(18) -0.0153(19)
C28 0.035(3) 0.025(2) 0.041(3) -0.0007(19) -0.003(2) -0.007(2)
C29 0.041(3) 0.036(2) 0.029(2) 0.0045(19) -0.009(2) -0.016(2)
C30 0.040(3) 0.043(3) 0.035(3) -0.002(2) 0.001(2) -0.025(2)
C31 0.023(2) 0.033(2) 0.028(2) -0.0103(18) -0.0024(17) -0.0084(18)
C32 0.039(3) 0.045(3) 0.043(3) -0.022(2) -0.006(2) -0.011(2)
C33 0.025(2) 0.047(3) 0.041(3) -0.013(2) -0.005(2) -0.014(2)
C34 0.021(2) 0.048(3) 0.030(2) -0.006(2) -0.0061(18) -0.009(2)
C35 0.018(2) 0.022(2) 0.025(2) -0.0020(16) -0.0021(16) -0.0061(17)
C36 0.0120(19) 0.035(2) 0.020(2) -0.0005(17) -0.0030(16) -0.0040(17)
C37 0.0138(19) 0.031(2) 0.027(2) 0.0049(18) -0.0061(17) -0.0043(17)
C38 0.017(2) 0.040(3) 0.038(3) 0.011(2) -0.0068(19) -0.0048(19)
C39 0.020(2) 0.065(3) 0.025(2) 0.006(2) -0.0006(19) -0.003(2)
C40 0.026(2) 0.057(3) 0.026(2) -0.007(2) -0.0061(19) -0.006(2)
C41 0.023(2) 0.043(3) 0.028(2) -0.0053(19) -0.0033(18) -0.010(2)
C42 0.020(2) 0.024(2) 0.047(3) 0.0008(19) -0.0048(19) -0.0101(18)
C43 0.040(3) 0.033(2) 0.050(3) -0.004(2) -0.009(2) -0.020(2)
C44 0.050(3) 0.045(3) 0.061(3) -0.013(2) -0.017(3) -0.021(2)
C45 0.052(3) 0.033(3) 0.062(3) -0.008(2) -0.015(3) -0.017(2)
C46 0.048(3) 0.046(3) 0.076(4) -0.003(3) -0.008(3) -0.032(3)
C47 0.023(2) 0.027(2) 0.031(2) 0.0039(18) -0.0026(18) -0.0045(18)
C48 0.028(2) 0.034(2) 0.033(2) 0.0001(19) -0.0080(19) -0.006(2)
C49 0.032(3) 0.031(2) 0.044(3) 0.006(2) 0.005(2) -0.007(2)
C50 0.024(2) 0.032(2) 0.039(3) 0.0023(19) -0.0058(19) -0.0051(19)
C51 0.0099(18) 0.024(2) 0.029(2) 0.0016(17) -0.0037(16) -0.0037(16)
C100 0.057(3) 0.063(4) 0.049(3) -0.004(3) -0.021(3) -0.018(3)
C101 0.089(5) 0.079(5) 0.072(4) -0.006(3) -0.039(4) -0.026(4)
N1 0.0269(18) 0.0270(18) 0.0166(16) -0.0015(13) 0.0003(14) -0.0139(15)
N2 0.0295(19) 0.0231(18) 0.0178(17) -0.0039(13) -0.0003(14) -0.0088(15)
N3 0.0178(17) 0.0277(18) 0.0193(17) 0.0008(14) -0.0038(13) -0.0084(14)
N4 0.0187(17) 0.0243(18) 0.0309(19) 0.0040(15) -0.0062(15) -0.0060(14)
N5 0.161(8) 0.215(10) 0.171(8) -0.048(7) -0.065(7) -0.103(8)
P1 0.0370(6) 0.0324(6) 0.0199(5) -0.0036(4) 0.0024(5) -0.0222(5)
P2 0.0276(6) 0.0263(6) 0.0246(6) -0.0067(4) -0.0014(4) -0.0095(5)
P3 0.0190(5) 0.0253(5) 0.0223(5) -0.0034(4) -0.0013(4) -0.0090(4)
P4 0.0235(6) 0.0241(6) 0.0348(6) 0.0018(5) -0.0063(5) -0.0099(5)
Cu1 0.0289(3) 0.0327(3) 0.0251(3) -0.0061(2) -0.0019(2) -0.0095(2)
Cu2 0.0299(3) 0.0292(3) 0.0365(3) -0.0008(2) -0.0084(2) -0.0107(2)
Cu3 0.0311(3) 0.0290(3) 0.0289(3) -0.0082(2) -0.0021(2) -0.0058(2)
Cu4 0.0361(3) 0.0374(3) 0.0296(3) -0.0015(2) -0.0028(2) -0.0206(3)
Cl1 0.0246(5) 0.0473(7) 0.0267(5) 0.0039(5) -0.0030(4) -0.0065(5)
Cl2 0.0348(6) 0.0283(5) 0.0243(5) -0.0013(4) -0.0004(4) -0.0047(5)
Cl3 0.0271(5) 0.0296(5) 0.0325(6) -0.0022(4) -0.0068(4) -0.0103(4)
Cl4 0.0359(6) 0.0359(6) 0.0350(6) -0.0094(4) -0.0049(5) -0.0164(5)
B1 0.027(3) 0.031(3) 0.025(3) -0.002(2) 0.001(2) -0.015(2)
B2 0.025(3) 0.027(3) 0.030(3) -0.002(2) -0.007(2) -0.010(2)

loop_
_atom_type_symbol
_atom_type_description
_atom_type_scat_dispersion_real
_atom_type_scat_dispersion_imag
_atom_type_scat_source
C C 0.0033 0.0016 'International Tables Vol C Tables 4.2.6.8 and 6.1.1.4'
H H 0.0000 0.0000 'International Tables Vol C Tables 4.2.6.8 and 6.1.1.4'
N N 0.0061 0.0033 'International Tables Vol C Tables 4.2.6.8 and 6.1.1.4'
B B 0.0013 0.0007 'International Tables Vol C Tables 4.2.6.8 and 6.1.1.4'
P P 0.1023 0.0942 'International Tables Vol C Tables 4.2.6.8 and 6.1.1.4'
Cu Cu 0.3201 1.2651 'International Tables Vol C Tables 4.2.6.8 and 6.1.1.4'
Cl Cl 0.1484 0.1585 'International Tables Vol C Tables 4.2.6.8 and 6.1.1.4'

loop_
_geom_angle_atom_site_label_1
_geom_angle_atom_site_label_2
_geom_angle_atom_site_label_3
_geom_angle
_geom_angle_site_symmetry_1
_geom_angle_site_symmetry_3
_geom_angle_publ_flag
N2 C2 N1 106.3(3) . . ?
N2 C2 B1 126.9(4) . . ?
N1 C2 B1 126.6(3) . . ?
C4 C3 C8 122.1(4) . . ?
C4 C3 N2 106.0(3) . . ?
C8 C3 N2 131.9(4) . . ?
C3 C4 N1 106.7(3) . . ?
C3 C4 C5 121.1(4) . . ?
N1 C4 C5 132.1(4) . . ?
C6 C5 C4 116.7(5) . . ?
C6 C5 H5 121.6 . . ?
C4 C5 H5 121.6 . . ?
C5 C6 C7 122.0(5) . . ?
C5 C6 H6 119.0 . . ?
C7 C6 H6 119.0 . . ?
C8 C7 C6 121.1(4) . . ?
C8 C7 H7 119.4 . . ?
C6 C7 H7 119.4 . . ?
C7 C8 C3 116.9(4) . . ?
C7 C8 H8 121.5 . . ?
C3 C8 H8 121.5 . . ?
C11 C9 C12 107.2(4) . . ?
C11 C9 C10 110.3(4) . . ?
C12 C9 C10 109.1(4) . . ?
C11 C9 P1 109.0(3) . . ?
C12 C9 P1 106.4(3) . . ?
C10 C9 P1 114.5(3) . . ?
C9 C10 H10A 109.5 . . ?
C9 C10 H10B 109.5 . . ?
H10A C10 H10B 109.5 . . ?
C9 C10 H10C 109.5 . . ?
H10A C10 H10C 109.5 . . ?
H10B C10 H10C 109.5 . . ?
C9 C11 H11A 109.5 . . ?
C9 C11 H11B 109.5 . . ?
H11A C11 H11B 109.5 . . ?
C9 C11 H11C 109.5 . . ?
H11A C11 H11C 109.5 . . ?
H11B C11 H11C 109.5 . . ?
C9 C12 H12A 109.5 . . ?
C9 C12 H12B 109.5 . . ?
H12A C12 H12B 109.5 . . ?
C9 C12 H12C 109.5 . . ?
H12A C12 H12C 109.5 . . ?
H12B C12 H12C 109.5 . . ?
C15 C13 C14 110.1(4) . . ?
C15 C13 C16 107.2(4) . . ?
C14 C13 C16 110.5(4) . . ?
C15 C13 P1 105.2(3) . . ?
C14 C13 P1 115.0(3) . . ?
C16 C13 P1 108.6(3) . . ?
C13 C14 H14A 109.5 . . ?
C13 C14 H14B 109.5 . . ?
H14A C14 H14B 109.5 . . ?
C13 C14 H14C 109.5 . . ?
H14A C14 H14C 109.5 . . ?
H14B C14 H14C 109.5 . . ?
C13 C15 H15A 109.5 . . ?
C13 C15 H15B 109.5 . . ?
H15A C15 H15B 109.5 . . ?
C13 C15 H15C 109.5 . . ?
H15A C15 H15C 109.5 . . ?
H15B C15 H15C 109.5 . . ?
C13 C16 H16A 109.5 . . ?
C13 C16 H16B 109.5 . . ?
H16A C16 H16B 109.5 . . ?
C13 C16 H16C 109.5 . . ?
H16A C16 H16C 109.5 . . ?
H16B C16 H16C 109.5 . . ?
C19 C17 C18 109.5(4) . . ?
C19 C17 C20 108.6(4) . . ?
C18 C17 C20 108.0(4) . . ?
C19 C17 P2 116.5(3) . . ?
C18 C17 P2 103.7(3) . . ?
C20 C17 P2 110.3(3) . . ?
C17 C18 H18A 109.5 . . ?
C17 C18 H18B 109.5 . . ?
H18A C18 H18B 109.5 . . ?
C17 C18 H18C 109.5 . . ?
H18A C18 H18C 109.5 . . ?
H18B C18 H18C 109.5 . . ?
C17 C19 H19A 109.5 . . ?
C17 C19 H19B 109.5 . . ?
H19A C19 H19B 109.5 . . ?
C17 C19 H19C 109.5 . . ?
H19A C19 H19C 109.5 . . ?
H19B C19 H19C 109.5 . . ?
C17 C20 H20A 109.5 . . ?
C17 C20 H20B 109.5 . . ?
H20A C20 H20B 109.5 . . ?
C17 C20 H20C 109.5 . . ?
H20A C20 H20C 109.5 . . ?
H20B C20 H20C 109.5 . . ?
C24 C21 C22 109.1(4) . . ?
C24 C21 C23 106.4(4) . . ?
C22 C21 C23 111.0(4) . . ?
C24 C21 P2 107.9(3) . . ?
C22 C21 P2 114.5(3) . . ?
C23 C21 P2 107.6(3) . . ?
C21 C22 H22A 109.5 . . ?
C21 C22 H22B 109.5 . . ?
H22A C22 H22B 109.5 . . ?
C21 C22 H22C 109.5 . . ?
H22A C22 H22C 109.5 . . ?
H22B C22 H22C 109.5 . . ?
C21 C23 H23A 109.5 . . ?
C21 C23 H23B 109.5 . . ?
H23A C23 H23B 109.5 . . ?
C21 C23 H23C 109.5 . . ?
H23A C23 H23C 109.5 . . ?
H23B C23 H23C 109.5 . . ?
C21 C24 H24A 109.5 . . ?
C21 C24 H24B 109.5 . . ?
H24A C24 H24B 109.5 . . ?
C21 C24 H24C 109.5 . . ?
H24A C24 H24C 109.5 . . ?
H24B C24 H24C 109.5 . . ?
N1 C25 P1 114.5(3) . . ?
N1 C25 H25A 108.6 . . ?
P1 C25 H25A 108.6 . . ?
N1 C25 H25B 108.6 . . ?
P1 C25 H25B 108.6 . . ?
H25A C25 H25B 107.6 . . ?
N2 C26 P2 115.7(3) . . ?
N2 C26 H26A 108.4 . . ?
P2 C26 H26A 108.4 . . ?
N2 C26 H26B 108.4 . . ?
P2 C26 H26B 108.4 . . ?
H26A C26 H26B 107.4 . . ?
C29 C27 C30 108.9(3) . . ?
C29 C27 C28 108.3(3) . . ?
C30 C27 C28 109.6(3) . . ?
C29 C27 P3 105.9(3) . . ?
C30 C27 P3 108.3(3) . . ?
C28 C27 P3 115.5(3) . . ?
C27 C28 H28A 109.5 . . ?
C27 C28 H28B 109.5 . . ?
H28A C28 H28B 109.5 . . ?
C27 C28 H28C 109.5 . . ?
H28A C28 H28C 109.5 . . ?
H28B C28 H28C 109.5 . . ?
C27 C29 H29A 109.5 . . ?
C27 C29 H29B 109.5 . . ?
H29A C29 H29B 109.5 . . ?
C27 C29 H29C 109.5 . . ?
H29A C29 H29C 109.5 . . ?
H29B C29 H29C 109.5 . . ?
C27 C30 H30A 109.5 . . ?
C27 C30 H30B 109.5 . . ?
H30A C30 H30B 109.5 . . ?
C27 C30 H30C 109.5 . . ?
H30A C30 H30C 109.5 . . ?
H30B C30 H30C 109.5 . . ?
C34 C31 C33 107.8(3) . . ?
C34 C31 C32 108.9(3) . . ?
C33 C31 C32 109.8(3) . . ?
C34 C31 P3 106.9(3) . . ?
C33 C31 P3 107.3(3) . . ?
C32 C31 P3 115.9(3) . . ?
C31 C32 H32A 109.5 . . ?
C31 C32 H32B 109.5 . . ?
H32A C32 H32B 109.5 . . ?
C31 C32 H32C 109.5 . . ?
H32A C32 H32C 109.5 . . ?
H32B C32 H32C 109.5 . . ?
C31 C33 H33A 109.5 . . ?
C31 C33 H33B 109.5 . . ?
H33A C33 H33B 109.5 . . ?
C31 C33 H33C 109.5 . . ?
H33A C33 H33C 109.5 . . ?
H33B C33 H33C 109.5 . . ?
C31 C34 H34A 109.5 . . ?
C31 C34 H34B 109.5 . . ?
H34A C34 H34B 109.5 . . ?
C31 C34 H34C 109.5 . . ?
H34A C34 H34C 109.5 . . ?
H34B C34 H34C 109.5 . . ?
N3 C35 P3 116.4(2) . . ?
N3 C35 H35A 108.2 . . ?
P3 C35 H35A 108.2 . . ?
N3 C35 H35B 108.2 . . ?
P3 C35 H35B 108.2 . . ?
H35A C35 H35B 107.3 . . ?
N3 C36 C37 106.8(3) . . ?
N3 C36 C41 131.9(4) . . ?
C37 C36 C41 121.4(4) . . ?
N4 C37 C36 106.1(3) . . ?
N4 C37 C38 132.7(4) . . ?
C36 C37 C38 121.2(4) . . ?
C39 C38 C37 116.6(4) . . ?
C39 C38 H38 121.7 . . ?
C37 C38 H38 121.7 . . ?
C38 C39 C40 122.2(4) . . ?
C38 C39 H39 118.9 . . ?
C40 C39 H39 118.9 . . ?
C41 C40 C39 121.7(4) . . ?
C41 C40 H40 119.2 . . ?
C39 C40 H40 119.2 . . ?
C40 C41 C36 116.9(4) . . ?
C40 C41 H41 121.5 . . ?
C36 C41 H41 121.5 . . ?
N4 C42 P4 114.7(3) . . ?
N4 C42 H42A 108.6 . . ?
P4 C42 H42A 108.6 . . ?
N4 C42 H42B 108.6 . . ?
P4 C42 H42B 108.6 . . ?
H42A C42 H42B 107.6 . . ?
C45 C43 C46 109.9(4) . . ?
C45 C43 C44 107.4(4) . . ?
C46 C43 C44 108.3(4) . . ?
C45 C43 P4 109.5(3) . . ?
C46 C43 P4 115.4(3) . . ?
C44 C43 P4 106.0(3) . . ?
C43 C44 H44A 109.5 . . ?
C43 C44 H44B 109.5 . . ?
H44A C44 H44B 109.5 . . ?
C43 C44 H44C 109.5 . . ?
H44A C44 H44C 109.5 . . ?
H44B C44 H44C 109.5 . . ?
C43 C45 H45A 109.5 . . ?
C43 C45 H45B 109.5 . . ?
H45A C45 H45B 109.5 . . ?
C43 C45 H45C 109.5 . . ?
H45A C45 H45C 109.5 . . ?
H45B C45 H45C 109.5 . . ?
C43 C46 H46A 109.5 . . ?
C43 C46 H46B 109.5 . . ?
H46A C46 H46B 109.5 . . ?
C43 C46 H46C 109.5 . . ?
H46A C46 H46C 109.5 . . ?
H46B C46 H46C 109.5 . . ?
C50 C47 C48 107.6(3) . . ?
C50 C47 C49 110.6(3) . . ?
C48 C47 C49 108.0(3) . . ?
C50 C47 P4 107.5(3) . . ?
C48 C47 P4 107.0(3) . . ?
C49 C47 P4 115.8(3) . . ?
C47 C48 H48A 109.5 . . ?
C47 C48 H48B 109.5 . . ?
H48A C48 H48B 109.5 . . ?
C47 C48 H48C 109.5 . . ?
H48A C48 H48C 109.5 . . ?
H48B C48 H48C 109.5 . . ?
C47 C49 H49A 109.5 . . ?
C47 C49 H49B 109.5 . . ?
H49A C49 H49B 109.5 . . ?
C47 C49 H49C 109.5 . . ?
H49A C49 H49C 109.5 . . ?
H49B C49 H49C 109.5 . . ?
C47 C50 H50A 109.5 . . ?
C47 C50 H50B 109.5 . . ?
H50A C50 H50B 109.5 . . ?
C47 C50 H50C 109.5 . . ?
H50A C50 H50C 109.5 . . ?
H50B C50 H50C 109.5 . . ?
N3 C51 N4 105.9(3) . . ?
N3 C51 B2 126.8(3) . . ?
N4 C51 B2 126.9(4) . . ?
C101 C100 H10D 109.5 . . ?
C101 C100 H10E 109.5 . . ?
H10D C100 H10E 109.5 . . ?
C101 C100 H10F 109.5 . . ?
H10D C100 H10F 109.5 . . ?
H10E C100 H10F 109.5 . . ?
N5 C101 C100 179.4(9) . . ?
C2 N1 C4 110.2(3) . . ?
C2 N1 C25 125.1(3) . . ?
C4 N1 C25 124.5(3) . . ?
C2 N2 C3 110.6(3) . . ?
C2 N2 C26 125.5(3) . . ?
C3 N2 C26 123.7(3) . . ?
C51 N3 C36 110.3(3) . . ?
C51 N3 C35 125.4(3) . . ?
C36 N3 C35 124.0(3) . . ?
C51 N4 C37 110.8(3) . . ?
C51 N4 C42 124.8(3) . . ?
C37 N4 C42 124.3(3) . . ?
C25 P1 C13 105.4(2) . . ?
C25 P1 C9 100.51(18) . . ?
C13 P1 C9 113.2(2) . . ?
C25 P1 Cu1 111.83(13) . . ?
C13 P1 Cu1 112.11(15) . . ?
C9 P1 Cu1 113.01(15) . . ?
C26 P2 C21 97.98(18) . . ?
C26 P2 C17 103.06(18) . . ?
C21 P2 C17 113.4(2) . . ?
C26 P2 Cu2 117.23(14) . . ?
C21 P2 Cu2 111.33(15) . . ?
C17 P2 Cu2 112.88(14) . . ?
C35 P3 C27 98.79(17) . . ?
C35 P3 C31 105.57(18) . . ?
C27 P3 C31 112.49(18) . . ?
C35 P3 Cu3 113.56(13) . . ?
C27 P3 Cu3 114.16(13) . . ?
C31 P3 Cu3 111.38(13) . . ?
C42 P4 C47 105.43(19) . . ?
C42 P4 C43 99.2(2) . . ?
C47 P4 C43 112.34(19) . . ?
C42 P4 Cu4 114.22(13) . . ?
C47 P4 Cu4 110.65(13) . . ?
C43 P4 Cu4 114.21(15) . . ?
Cl1 Cu1 P1 138.11(5) . . ?
Cl1 Cu1 B1 129.43(12) . . ?
P1 Cu1 B1 92.42(12) . . ?
Cl1 Cu1 H101 105.7(13) . . ?
P1 Cu1 H101 116.0(13) . . ?
B1 Cu1 H101 23.8(13) . . ?
P2 Cu2 Cl4 129.16(4) . . ?
P2 Cu2 Cl2 122.62(4) . . ?
Cl4 Cu2 Cl2 104.44(4) . . ?
P3 Cu3 Cl2 129.78(4) . . ?
P3 Cu3 Cl3 118.05(4) . . ?
Cl2 Cu3 Cl3 100.20(4) . . ?
P3 Cu3 Cu4 133.05(3) . . ?
Cl2 Cu3 Cu4 95.77(3) . . ?
Cl3 Cu3 Cu4 51.47(3) . . ?
P3 Cu3 H202 109.0(12) . . ?
Cl2 Cu3 H202 100.4(12) . . ?
Cl3 Cu3 H202 91.8(12) . . ?
Cu4 Cu3 H202 41.7(12) . . ?
P4 Cu4 Cl4 120.38(4) . . ?
P4 Cu4 Cl3 119.05(4) . . ?
Cl4 Cu4 Cl3 102.22(4) . . ?
P4 Cu4 Cu3 136.06(4) . . ?
Cl4 Cu4 Cu3 102.93(3) . . ?
Cl3 Cu4 Cu3 51.62(3) . . ?
P4 Cu4 H202 110.9(13) . . ?
Cl4 Cu4 H202 107.7(12) . . ?
Cl3 Cu4 H202 92.7(12) . . ?
Cu3 Cu4 H202 42.6(13) . . ?
Cu3 Cl2 Cu2 90.28(4) . . ?
Cu4 Cl3 Cu3 76.91(3) . . ?
Cu4 Cl4 Cu2 87.07(4) . . ?
C2 B1 Cu1 96.7(2) . . ?
C2 B1 H102 106(2) . . ?
Cu1 B1 H102 142(2) . . ?
C2 B1 H103 114.0(19) . . ?
Cu1 B1 H103 89.0(19) . . ?
H102 B1 H103 108(3) . . ?
C2 B1 H101 113(2) . . ?
Cu1 B1 H101 38.6(19) . . ?
H102 B1 H101 104(3) . . ?
H103 B1 H101 111(3) . . ?
C51 B2 H201 106.0(19) . . ?
C51 B2 H203 109(2) . . ?
H201 B2 H203 114(3) . . ?
C51 B2 H202 114(2) . . ?
H201 B2 H202 105(3) . . ?
H203 B2 H202 108(3) . . ?

loop_
_geom_bond_atom_site_label_1
_geom_bond_atom_site_label_2
_geom_bond_distance
_geom_bond_site_symmetry_2
_geom_bond_publ_flag
C2 N2 1.351(5) . ?
C2 N1 1.360(5) . ?
C2 B1 1.592(6) . ?
C3 C4 1.385(6) . ?
C3 C8 1.390(6) . ?
C3 N2 1.392(5) . ?
C4 N1 1.388(5) . ?
C4 C5 1.399(6) . ?
C5 C6 1.382(7) . ?
C5 H5 0.9500 . ?
C6 C7 1.398(7) . ?
C6 H6 0.9500 . ?
C7 C8 1.385(7) . ?
C7 H7 0.9500 . ?
C8 H8 0.9500 . ?
C9 C11 1.524(6) . ?
C9 C12 1.528(6) . ?
C9 C10 1.547(6) . ?
C9 P1 1.884(4) . ?
C10 H10A 0.9800 . ?
C10 H10B 0.9800 . ?
C10 H10C 0.9800 . ?
C11 H11A 0.9800 . ?
C11 H11B 0.9800 . ?
C11 H11C 0.9800 . ?
C12 H12A 0.9800 . ?
C12 H12B 0.9800 . ?
C12 H12C 0.9800 . ?
C13 C15 1.527(7) . ?
C13 C14 1.540(7) . ?
C13 C16 1.542(6) . ?
C13 P1 1.880(4) . ?
C14 H14A 0.9800 . ?
C14 H14B 0.9800 . ?
C14 H14C 0.9800 . ?
C15 H15A 0.9800 . ?
C15 H15B 0.9800 . ?
C15 H15C 0.9800 . ?
C16 H16A 0.9800 . ?
C16 H16B 0.9800 . ?
C16 H16C 0.9800 . ?
C17 C19 1.529(6) . ?
C17 C18 1.534(6) . ?
C17 C20 1.536(6) . ?
C17 P2 1.899(4) . ?
C18 H18A 0.9800 . ?
C18 H18B 0.9800 . ?
C18 H18C 0.9800 . ?
C19 H19A 0.9800 . ?
C19 H19B 0.9800 . ?
C19 H19C 0.9800 . ?
C20 H20A 0.9800 . ?
C20 H20B 0.9800 . ?
C20 H20C 0.9800 . ?
C21 C24 1.532(6) . ?
C21 C22 1.537(6) . ?
C21 C23 1.550(6) . ?
C21 P2 1.882(4) . ?
C22 H22A 0.9800 . ?
C22 H22B 0.9800 . ?
C22 H22C 0.9800 . ?
C23 H23A 0.9800 . ?
C23 H23B 0.9800 . ?
C23 H23C 0.9800 . ?
C24 H24A 0.9800 . ?
C24 H24B 0.9800 . ?
C24 H24C 0.9800 . ?
C25 N1 1.457(5) . ?
C25 P1 1.868(4) . ?
C25 H25A 0.9900 . ?
C25 H25B 0.9900 . ?
C26 N2 1.456(5) . ?
C26 P2 1.871(4) . ?
C26 H26A 0.9900 . ?
C26 H26B 0.9900 . ?
C27 C29 1.536(6) . ?
C27 C30 1.538(5) . ?
C27 C28 1.543(6) . ?
C27 P3 1.883(4) . ?
C28 H28A 0.9800 . ?
C28 H28B 0.9800 . ?
C28 H28C 0.9800 . ?
C29 H29A 0.9800 . ?
C29 H29B 0.9800 . ?
C29 H29C 0.9800 . ?
C30 H30A 0.9800 . ?
C30 H30B 0.9800 . ?
C30 H30C 0.9800 . ?
C31 C34 1.531(6) . ?
C31 C33 1.534(5) . ?
C31 C32 1.539(6) . ?
C31 P3 1.884(4) . ?
C32 H32A 0.9800 . ?
C32 H32B 0.9800 . ?
C32 H32C 0.9800 . ?
C33 H33A 0.9800 . ?
C33 H33B 0.9800 . ?
C33 H33C 0.9800 . ?
C34 H34A 0.9800 . ?
C34 H34B 0.9800 . ?
C34 H34C 0.9800 . ?
C35 N3 1.465(4) . ?
C35 P3 1.853(4) . ?
C35 H35A 0.9900 . ?
C35 H35B 0.9900 . ?
C36 N3 1.385(5) . ?
C36 C37 1.392(5) . ?
C36 C41 1.393(6) . ?
C37 N4 1.384(5) . ?
C37 C38 1.398(6) . ?
C38 C39 1.373(7) . ?
C38 H38 0.9500 . ?
C39 C40 1.387(7) . ?
C39 H39 0.9500 . ?
C40 C41 1.373(6) . ?
C40 H40 0.9500 . ?
C41 H41 0.9500 . ?
C42 N4 1.470(5) . ?
C42 P4 1.849(4) . ?
C42 H42A 0.9900 . ?
C42 H42B 0.9900 . ?
C43 C45 1.543(6) . ?
C43 C46 1.551(6) . ?
C43 C44 1.549(6) . ?
C43 P4 1.876(4) . ?
C44 H44A 0.9800 . ?
C44 H44B 0.9800 . ?
C44 H44C 0.9800 . ?
C45 H45A 0.9800 . ?
C45 H45B 0.9800 . ?
C45 H45C 0.9800 . ?
C46 H46A 0.9800 . ?
C46 H46B 0.9800 . ?
C46 H46C 0.9800 . ?
C47 C50 1.524(6) . ?
C47 C48 1.534(6) . ?
C47 C49 1.544(5) . ?
C47 P4 1.871(4) . ?
C48 H48A 0.9800 . ?
C48 H48B 0.9800 . ?
C48 H48C 0.9800 . ?
C49 H49A 0.9800 . ?
C49 H49B 0.9800 . ?
C49 H49C 0.9800 . ?
C50 H50A 0.9800 . ?
C50 H50B 0.9800 . ?
C50 H50C 0.9800 . ?
C51 N3 1.362(5) . ?
C51 N4 1.364(5) . ?
C51 B2 1.584(6) . ?
C100 C101 1.421(9) . ?
C100 H10D 0.9800 . ?
C100 H10E 0.9800 . ?
C100 H10F 0.9800 . ?
C101 N5 1.140(9) . ?
P1 Cu1 2.1921(12) . ?
P2 Cu2 2.2036(12) . ?
P3 Cu3 2.1964(11) . ?
P4 Cu4 2.1967(11) . ?
Cu1 Cl1 2.1865(11) . ?
Cu1 B1 2.561(5) . ?
Cu1 H101 1.80(4) . ?
Cu2 Cl4 2.3262(11) . ?
Cu2 Cl2 2.3672(11) . ?
Cu3 Cl2 2.2920(11) . ?
Cu3 Cl3 2.3837(11) . ?
Cu3 Cu4 2.9617(7) . ?
Cu3 H202 2.01(4) . ?
Cu4 Cl4 2.3026(12) . ?
Cu4 Cl3 2.3787(11) . ?
Cu4 H202 1.98(4) . ?
B1 H102 1.14(4) . ?
B1 H103 1.20(4) . ?
B1 H101 1.16(4) . ?
B2 H201 1.12(4) . ?
B2 H203 1.12(4) . ?
B2 H202 1.17(4) . ?
